data_2017270
loop_
_publ_author_name
'Bond, Marcus R.'

_publ_section_title
;
 Bis(1,3,4-trimethylpyridinium) tetrachloridocuprate(II) and
 bis(1,3,4-trimethylpyridinium) tetrabromidocuprate(II): an examination
 of the <i>A</i>~2~Cu<i>X</i>~4~ <i>Fdd</i>2 structure type
;
_journal_coeditor_code SU3035
_journal_issue 8
_journal_name_full 'Acta Crystallographica Section C'
_journal_page_first m279
_journal_page_last m283
_journal_paper_doi 10.1107/S0108270109023968
_journal_volume 65
_journal_year 2009
_chemical_formula_iupac '(C8 H12 N)2 [Cu Cl4]'
_chemical_formula_moiety '2C8 H12 N + , Cl4 Cu 2-'
_chemical_formula_sum 'C16 H24 Cl4 Cu N2'
_chemical_formula_weight 449.71
_chemical_name_systematic
;
bis(1,3,4-trimethylpyridinium) tetrachloridocuprate(II)
;
_space_group_crystal_system orthorhombic
_space_group_IT_number 43
_space_group_name_Hall 'F 2 -2d'
_space_group_name_H-M_alt 'F d d 2'
_atom_sites_solution_hydrogens geom
_atom_sites_solution_primary direct
_atom_sites_solution_secondary difmap
_cell_angle_alpha 90
_cell_angle_beta 90
_cell_angle_gamma 90
_cell_formula_units_Z 8
_cell_length_a 13.2423(2)
_cell_length_b 35.3359(7)
_cell_length_c 8.72980(10)
_cell_measurement_reflns_used 15098
_cell_measurement_temperature 298(2)
_cell_measurement_theta_max 30.999
_cell_measurement_theta_min 0.998
_cell_volume 4084.92(11)
_computing_cell_refinement 'HKL SCALEPACK (Otwinowski & Minor 1997)'
_computing_data_collection 'COLLECT (Nonius, 2000)'
_computing_data_reduction 'HKL DENZO and SCALEPACK (Otwinowski & Minor 1997)'
_computing_molecular_graphics 'ORTEP-3 for Windows (Farrugia, 1997)'
_computing_publication_material 'WinGX (Farrugia, 1999)'
_computing_structure_refinement 'SHELXL97 (Sheldrick, 2008)'
_computing_structure_solution 'SHELXS97 (Sheldrick, 2008)'
_diffrn_ambient_temperature 298(2)
_diffrn_detector_area_resol_mean 9
_diffrn_measured_fraction_theta_full 0.999
_diffrn_measured_fraction_theta_max 0.999
_diffrn_measurement_device '95mm CCD camera on \k-goniostat'
_diffrn_measurement_device_type 'Nonius KappaCCD area-detector'
_diffrn_measurement_method 'CCD rotation images, thick slices'
_diffrn_radiation_monochromator graphite
_diffrn_radiation_type MoK\a
_diffrn_radiation_wavelength 0.71073
_diffrn_reflns_av_R_equivalents 0.0797
_diffrn_reflns_limit_h_max 18
_diffrn_reflns_limit_h_min -19
_diffrn_reflns_limit_k_max 50
_diffrn_reflns_limit_k_min -50
_diffrn_reflns_limit_l_max 11
_diffrn_reflns_limit_l_min -12
_diffrn_reflns_number 24053
_diffrn_reflns_theta_full 30.98
_diffrn_reflns_theta_max 30.98
_diffrn_reflns_theta_min 3.29
_exptl_absorpt_coefficient_mu 1.592
_exptl_absorpt_correction_T_max 0.874
_exptl_absorpt_correction_T_min 0.6607
_exptl_absorpt_correction_type gaussian
_exptl_absorpt_process_details
;
(grid of 8 x 8 x 8 sampling points; Software?)
;
_exptl_crystal_colour yellow
_exptl_crystal_density_diffrn 1.462
_exptl_crystal_density_method 'not measured'
_exptl_crystal_description prism
_exptl_crystal_F_000 1848
_exptl_crystal_size_max 0.30
_exptl_crystal_size_mid 0.20
_exptl_crystal_size_min 0.10
_refine_diff_density_max 0.371
_refine_diff_density_min -0.431
_refine_ls_abs_structure_details 'Flack (1983), with 1374 Friedel pairs'
_refine_ls_abs_structure_Flack -0.015(12)
_refine_ls_extinction_coef 0.00241(19)
_refine_ls_extinction_expression Fc^*^=kFc[1+0.001xFc^2^\l^3^/sin(2\q)]^-1/4^
_refine_ls_extinction_method 'SHELXL97 (Sheldrick, 2008)'
_refine_ls_goodness_of_fit_ref 1.032
_refine_ls_hydrogen_treatment constr
_refine_ls_matrix_type full
_refine_ls_number_parameters 107
_refine_ls_number_reflns 3101
_refine_ls_number_restraints 1
_refine_ls_restrained_S_all 1.031
_refine_ls_R_factor_all 0.0517
_refine_ls_R_factor_gt 0.0342
_refine_ls_shift/su_max 0
_refine_ls_shift/su_mean 0
_refine_ls_structure_factor_coef Fsqd
_refine_ls_weighting_details 'calc w = 1/[\s^2^(Fo^2^)+(0.0491P)^2^+0.4115P] where P=(Fo^2^+2Fc^2^)/3'
_refine_ls_weighting_scheme calc
_refine_ls_wR_factor_gt 0.0793
_refine_ls_wR_factor_ref 0.0869
_reflns_number_gt 2457
_reflns_number_total 3101
_reflns_threshold_expression I>2\s(I)
_cod_data_source_file su3035.cif
_cod_data_source_block I
_cod_depositor_comments
;
 Updating space group information.

 Antanas Vaitkus,
 2018-07-31
;
_cod_database_code 2017270
_cod_database_fobs_code 2017270

loop_
_space_group_symop_id
_space_group_symop_operation_xyz
1 'x, y, z'
2 '-x, -y, z'
3 '-x+1/4, y+1/4, z+1/4'
4 'x+3/4, -y+3/4, z+1/4'
5 'x, y+1/2, z+1/2'
6 '-x, -y+1/2, z+1/2'
7 '-x+1/4, y+3/4, z+3/4'
8 'x+3/4, -y+5/4, z+3/4'
9 'x+1/2, y, z+1/2'
10 '-x+1/2, -y, z+1/2'
11 '-x+3/4, y+1/4, z+3/4'
12 'x+5/4, -y+3/4, z+3/4'
13 'x+1/2, y+1/2, z'
14 '-x+1/2, -y+1/2, z'
15 '-x+3/4, y+3/4, z+1/4'
16 'x+5/4, -y+5/4, z+1/4'

loop_
_atom_site_type_symbol
_atom_site_label
_atom_site_fract_x
_atom_site_fract_y
_atom_site_fract_z
_atom_site_U_iso_or_equiv
_atom_site_adp_type
_atom_site_calc_flag
_atom_site_refinement_flags
_atom_site_occupancy
_atom_site_disorder_assembly
_atom_site_disorder_group
Cu Cu1 0.25 0.25 0.29137(4) 0.03924(12) Uani d S 1 . .
Cl Cl1 0.34789(5) 0.20593(2) 0.40105(9) 0.0688(2) Uani d . 1 . .
Cl Cl2 0.13061(5) 0.212203(19) 0.19266(8) 0.0625(2) Uani d . 1 . .
N N1 0.10248(14) 0.18327(5) 0.7289(2) 0.0452(4) Uani d . 1 . .
C C11 0.0961(2) 0.22470(7) 0.7506(4) 0.0695(8) Uani d . 1 . .
H H11A 0.0755 0.2301 0.8537 0.104 Uiso calc PR 0.5 . .
H H11B 0.0476 0.235 0.6803 0.104 Uiso calc PR 0.5 . .
H H11C 0.161 0.2359 0.7318 0.104 Uiso calc PR 0.5 . .
H H11D 0.1139 0.2372 0.6568 0.104 Uiso calc PR 0.5 . .
H H11E 0.1418 0.2323 0.8302 0.104 Uiso calc PR 0.5 . .
H H11F 0.0284 0.2315 0.7788 0.104 Uiso calc PR 0.5 . .
C C2 0.13007(17) 0.16853(7) 0.5938(3) 0.0451(5) Uani d . 1 . .
H H2 0.144 0.1848 0.5127 0.054 Uiso calc R 1 . .
C C3 0.13847(16) 0.13020(7) 0.5715(3) 0.0446(5) Uani d . 1 . .
C C31 0.1713(2) 0.11588(9) 0.4184(4) 0.0704(7) Uani d . 1 . .
H H31A 0.1796 0.1368 0.3494 0.106 Uiso calc R 1 . .
H H31B 0.1211 0.0989 0.3786 0.106 Uiso calc R 1 . .
H H31C 0.2344 0.1027 0.4287 0.106 Uiso calc R 1 . .
C C4 0.11654(16) 0.10603(6) 0.6942(3) 0.0482(5) Uani d . 1 . .
C C41 0.1237(2) 0.06404(8) 0.6744(5) 0.0739(9) Uani d . 1 . .
H H41A 0.1439 0.0584 0.5713 0.111 Uiso calc PR 0.5 . .
H H41B 0.059 0.0528 0.6945 0.111 Uiso calc PR 0.5 . .
H H41C 0.1727 0.054 0.7446 0.111 Uiso calc PR 0.5 . .
H H41D 0.1065 0.0518 0.769 0.111 Uiso calc PR 0.5 . .
H H41E 0.1914 0.0573 0.6458 0.111 Uiso calc PR 0.5 . .
H H41F 0.0777 0.0561 0.5956 0.111 Uiso calc PR 0.5 . .
C C5 0.0896(2) 0.12205(8) 0.8312(3) 0.0557(6) Uani d . 1 . .
H H5 0.0759 0.1065 0.9145 0.067 Uiso calc R 1 . .
C C6 0.0822(2) 0.16039(8) 0.8483(3) 0.0558(6) Uani d . 1 . .
H H6 0.0633 0.1706 0.9422 0.067 Uiso calc R 1 . .

loop_
_atom_site_aniso_label
_atom_site_aniso_U_11
_atom_site_aniso_U_22
_atom_site_aniso_U_33
_atom_site_aniso_U_12
_atom_site_aniso_U_13
_atom_site_aniso_U_23
Cu1 0.04469(19) 0.03268(17) 0.04034(19) -0.00218(15) 0 0
Cl1 0.0600(4) 0.0582(4) 0.0881(6) 0.0038(3) -0.0121(4) 0.0282(4)
Cl2 0.0629(4) 0.0542(4) 0.0705(5) -0.0108(3) -0.0146(3) -0.0141(3)
N1 0.0491(10) 0.0344(9) 0.0522(11) -0.0004(7) 0.0095(8) -0.0022(7)
C11 0.0807(18) 0.0344(11) 0.093(2) 0.0038(11) 0.0161(16) -0.0067(13)
C2 0.0482(11) 0.0442(12) 0.0428(11) -0.0016(9) 0.0089(9) 0.0024(9)
C3 0.0426(11) 0.0478(12) 0.0435(13) -0.0009(9) 0.0056(8) -0.0060(9)
C31 0.088(2) 0.0711(18) 0.0522(17) 0.0011(15) 0.0091(14) -0.0143(14)
C4 0.0432(11) 0.0385(11) 0.0629(14) -0.0001(9) 0.0075(10) -0.0058(11)
C41 0.0815(18) 0.0387(13) 0.102(3) -0.0015(12) 0.0224(18) -0.0074(15)
C5 0.0715(16) 0.0464(13) 0.0491(15) 0.0037(11) 0.0161(11) 0.0092(10)
C6 0.0686(15) 0.0536(14) 0.0452(13) 0.0022(12) 0.0149(11) -0.0057(11)

loop_
_atom_type_symbol
_atom_type_description
_atom_type_scat_dispersion_real
_atom_type_scat_dispersion_imag
_atom_type_scat_source
C C 0.0033 0.0016 'International Tables Vol C Tables 4.2.6.8 and 6.1.1.4'
H H 0 0 'International Tables Vol C Tables 4.2.6.8 and 6.1.1.4'
Cl Cl 0.1484 0.1585 'International Tables Vol C Tables 4.2.6.8 and 6.1.1.4'
Cu Cu 0.3201 1.2651 'International Tables Vol C Tables 4.2.6.8 and 6.1.1.4'
N N 0.0061 0.0033 'International Tables Vol C Tables 4.2.6.8 and 6.1.1.4'

loop_
_exptl_crystal_face_index_h
_exptl_crystal_face_index_k
_exptl_crystal_face_index_l
_exptl_crystal_face_perp_dist
-1 15 0 0.1
-2 -1 5 0.06
-2 -18 1 0.1
3 4 -2 0.1
5 -17 -6 0.1
1 2 4 0.05
-1 -2 -4 0.05

loop_
_geom_angle_atom_site_label_1
_geom_angle_atom_site_label_2
_geom_angle_atom_site_label_3
_geom_angle_site_symmetry_1
_geom_angle_site_symmetry_3
_geom_angle
_geom_angle_publ_flag
Cl1 Cu1 Cl1 14 . 129.41(5) yes
Cl1 Cu1 Cl2 . 14 99.80(3) yes
Cl1 Cu1 Cl2 . . 99.10(3) yes
Cl2 Cu1 Cl2 14 . 134.79(4) yes
C2 N1 C6 . . 120.2(2) no
C2 N1 C11 . . 120.9(2) no
C6 N1 C11 . . 118.9(2) no
N1 C11 H11A . . 109.5 no
N1 C11 H11B . . 109.5 no
H11A C11 H11B . . 109.5 no
N1 C11 H11C . . 109.5 no
H11A C11 H11C . . 109.5 no
H11B C11 H11C . . 109.5 no
N1 C11 H11D . . 109.5 no
N1 C11 H11E . . 109.5 no
H11D C11 H11E . . 109.5 no
N1 C11 H11F . . 109.5 no
H11D C11 H11F . . 109.5 no
H11E C11 H11F . . 109.5 no
N1 C2 C3 . . 122.1(2) no
N1 C2 H2 . . 119 no
C3 C2 H2 . . 119 no
C2 C3 C4 . . 118.4(2) no
C2 C3 C31 . . 119.0(2) no
C4 C3 C31 . . 122.6(2) no
C3 C31 H31A . . 109.5 no
C3 C31 H31B . . 109.5 no
H31A C31 H31B . . 109.5 no
C3 C31 H31C . . 109.5 no
H31A C31 H31C . . 109.5 no
H31B C31 H31C . . 109.5 no
C5 C4 C3 . . 118.0(2) no
C5 C4 C41 . . 121.8(3) no
C3 C4 C41 . . 120.2(3) no
C4 C41 H41A . . 109.5 no
C4 C41 H41B . . 109.5 no
H41A C41 H41B . . 109.5 no
C4 C41 H41C . . 109.5 no
H41A C41 H41C . . 109.5 no
H41B C41 H41C . . 109.5 no
C4 C41 H41D . . 109.5 no
C4 C41 H41E . . 109.5 no
H41D C41 H41E . . 109.5 no
C4 C41 H41F . . 109.5 no
H41D C41 H41F . . 109.5 no
H41E C41 H41F . . 109.5 no
C6 C5 C4 . . 121.6(2) no
C6 C5 H5 . . 119.2 no
C4 C5 H5 . . 119.2 no
N1 C6 C5 . . 119.8(2) no
N1 C6 H6 . . 120.1 no
C5 C6 H6 . . 120.1 no

loop_
_geom_bond_atom_site_label_1
_geom_bond_atom_site_label_2
_geom_bond_site_symmetry_2
_geom_bond_distance
_geom_bond_publ_flag
Cu1 Cl1 . 2.2410(7) yes
Cu1 Cl2 . 2.2419(6) yes
N1 C2 . 1.340(3) no
N1 C6 . 1.346(3) no
N1 C11 . 1.479(3) no
C11 H11A . 0.96 no
C11 H11B . 0.96 no
C11 H11C . 0.96 no
C11 H11D . 0.96 no
C11 H11E . 0.96 no
C11 H11F . 0.96 no
C2 C3 . 1.373(3) no
C2 H2 . 0.93 no
C3 C4 . 1.401(3) no
C3 C31 . 1.494(3) no
C31 H31A . 0.96 no
C31 H31B . 0.96 no
C31 H31C . 0.96 no
C4 C5 . 1.371(4) no
C4 C41 . 1.497(4) no
C41 H41A . 0.96 no
C41 H41B . 0.96 no
C41 H41C . 0.96 no
C41 H41D . 0.96 no
C41 H41E . 0.96 no
C41 H41F . 0.96 no
C5 C6 . 1.367(4) no
C5 H5 . 0.93 no
C6 H6 . 0.93 no
